data_7159718
loop_
_publ_author_name
'Hussain, Akram'
'Sravanthi, Revoju'
'Katta, Sunitha'
'Ramachary, Dhevalapally B.'

_publ_section_title
;
 Two-step, high-yielding total synthesis of antibiotic pyrones.
;
_journal_issue 3
_journal_name_full 'Organic &amp; biomolecular chemistry'
_journal_page_first 554
_journal_page_last 560
_journal_paper_doi 10.1039/d3ob01923c
_journal_volume 22
_journal_year 2024
_chemical_absolute_configuration syn
_chemical_formula_moiety 'C15 H24 O3'
_chemical_formula_sum 'C15 H24 O3'
_chemical_formula_weight 252.34
_space_group_crystal_system triclinic
_space_group_IT_number 1
_space_group_name_Hall 'P 1'
_space_group_name_H-M_alt 'P 1'
_atom_sites_solution_hydrogens geom
_atom_sites_solution_primary dual
_audit_creation_date 2023-12-13
_audit_creation_method
;
Olex2 1.3-ac4
(compiled 2018.12.18 svn.r3554 for Rigaku Oxford Diffraction, GUI svn.r1)
;
_audit_update_record
;
2023-12-13 deposited with the CCDC.	2023-12-14 downloaded from the CCDC.
;
_cell_angle_alpha 96.982(7)
_cell_angle_beta 91.685(8)
_cell_angle_gamma 96.327(9)
_cell_formula_units_Z 2
_cell_length_a 5.2134(6)
_cell_length_b 9.7698(10)
_cell_length_c 15.9903(12)
_cell_measurement_reflns_used 2260
_cell_measurement_temperature 297.6
_cell_measurement_theta_max 24.5630
_cell_measurement_theta_min 2.1050
_cell_volume 802.73(14)
_computing_cell_refinement 'CrysAlisPro 1.171.40.35a (Rigaku OD, 2018)'
_computing_data_collection 'CrysAlisPro 1.171.40.35a (Rigaku OD, 2018)'
_computing_data_reduction 'CrysAlisPro 1.171.40.35a (Rigaku OD, 2018)'
_computing_molecular_graphics 'Olex2 (Dolomanov et al., 2009)'
_computing_publication_material 'Olex2 (Dolomanov et al., 2009)'
_computing_structure_refinement 'ShelXL (Sheldrick, 2015)'
_computing_structure_solution 'ShelXT (Sheldrick, 2015)'
_diffrn_ambient_environment air
_diffrn_ambient_temperature 297.6
_diffrn_detector 'CCD plate'
_diffrn_detector_area_resol_mean 10.0000
_diffrn_detector_type HyPix3000
_diffrn_measured_fraction_theta_full 1.000
_diffrn_measured_fraction_theta_max 1.000
_diffrn_measurement_details
;
List of Runs (angles in degrees, time in seconds):

  # Type    Start    End  Width  t~exp~   \w     \q     \k     \f   Frames
#--------------------------------------------------------------------------
  1  \w    -41.00  59.00   0.50   14.95    --  -14.97  30.00 -30.00  200
  2  \w    -11.00  86.00   0.50   14.95    --   16.22  61.00-120.00  194
  3  \w    -41.00  59.00   0.50   14.95    --  -14.97  30.00-180.00  200
  4  \w    -37.00  22.00   0.50   14.95    --  -14.97 -94.00 -90.00  118
  5  \w     26.00  90.00   0.50   14.95    --   16.22-155.00 -90.00  128
  6  \w     10.00  71.00   0.50   14.95    --   16.22-125.00  30.00  122
  7  \w      7.00  68.00   0.50   14.95    --   16.22-120.00  66.00  122
  8  \w    -37.00  22.00   0.50   14.95    --  -14.97 -94.00 120.00  118
  9  \w    -37.00  22.00   0.50   14.95    --  -14.97 -94.00  90.00  118
 10  \w    -54.00  41.00   0.50   14.95    --   16.22 -45.00  30.00  190
 11  \w    -37.00  22.00   0.50   14.95    --  -14.97 -94.00 -60.00  118
 12  \w    -57.00  41.00   0.50   14.95    --   16.22 -30.00 -90.00  196
 13  \w    -39.00  55.00   0.50   14.95    --  -14.97  45.00 -90.00  188
 14  \w    -39.00  55.00   0.50   14.95    --  -14.97  45.00-180.00  188
 15  \w    -41.00  59.00   0.50   14.95    --  -14.97  30.00-180.00  200
 16  \w    -57.00  41.00   0.50   14.95    --   16.22 -30.00-180.00  196
 17  \w    -88.00 -26.00   0.50   14.95    --  -14.97 155.00 -51.00  124
 18  \w    -63.00  75.00   0.50   14.95    --   16.22 -15.00   0.00  276
 19  \w    -65.00  -6.00   0.50   14.95    --  -14.97 120.00 151.00  118
 20  \w    -89.00  10.00   0.50   14.95    --  -14.97 -30.00   0.00  198
 21  \w    -85.00  13.00   0.50   14.95    --  -14.97 -61.00 -60.00  196
;
_diffrn_measurement_device 'four-circle diffractometer'
_diffrn_measurement_device_type 'XtaLAB Synergy, Single source at offset/far, HyPix3000'
_diffrn_measurement_method '\w scans'
_diffrn_orient_matrix_type 'CrysAlisPro convention (1999,Acta A55,543-557)'
_diffrn_orient_matrix_UB_11 -0.1010969000
_diffrn_orient_matrix_UB_12 -0.0445642000
_diffrn_orient_matrix_UB_13 0.0145882000
_diffrn_orient_matrix_UB_21 -0.0258992000
_diffrn_orient_matrix_UB_22 -0.0341092000
_diffrn_orient_matrix_UB_23 -0.0416219000
_diffrn_orient_matrix_UB_31 0.0887807000
_diffrn_orient_matrix_UB_32 -0.0476648000
_diffrn_orient_matrix_UB_33 0.0074651000
_diffrn_radiation_monochromator mirror
_diffrn_radiation_probe x-ray
_diffrn_radiation_type MoK\a
_diffrn_radiation_wavelength 0.71073
_diffrn_reflns_av_R_equivalents 0.1222
_diffrn_reflns_av_unetI/netI 0.2048
_diffrn_reflns_Laue_measured_fraction_full 1.000
_diffrn_reflns_Laue_measured_fraction_max 1.000
_diffrn_reflns_limit_h_max 5
_diffrn_reflns_limit_h_min -5
_diffrn_reflns_limit_k_max 10
_diffrn_reflns_limit_k_min -10
_diffrn_reflns_limit_l_max 17
_diffrn_reflns_limit_l_min -17
_diffrn_reflns_number 15181
_diffrn_reflns_point_group_measured_fraction_full 0.956
_diffrn_reflns_point_group_measured_fraction_max 0.956
_diffrn_reflns_theta_full 23.253
_diffrn_reflns_theta_max 23.253
_diffrn_reflns_theta_min 2.114
_diffrn_source 'micro-focus sealed X-ray tube'
_diffrn_source_type 'PhotonJet (Mo) X-ray Source'
_exptl_absorpt_coefficient_mu 0.071
_exptl_absorpt_correction_T_max 1.00000
_exptl_absorpt_correction_T_min 0.47829
_exptl_absorpt_correction_type multi-scan
_exptl_absorpt_process_details
;
CrysAlisPro 1.171.40.35a (Rigaku Oxford Diffraction, 2018)
Empirical absorption correction using spherical harmonics,
 implemented in SCALE3 ABSPACK scaling algorithm.
;
_exptl_crystal_colour 'clear whiteish white'
_exptl_crystal_colour_lustre clear
_exptl_crystal_colour_modifier whiteish
_exptl_crystal_colour_primary white
_exptl_crystal_density_diffrn 1.044
_exptl_crystal_description plate
_exptl_crystal_F_000 276
_exptl_crystal_size_max 0.239
_exptl_crystal_size_mid 0.214
_exptl_crystal_size_min 0.113
_refine_diff_density_max 0.139
_refine_diff_density_min -0.133
_refine_diff_density_rms 0.032
_refine_ls_abs_structure_details
;
 Flack x determined using 384 quotients [(I+)-(I-)]/[(I+)+(I-)]
 (Parsons, Flack and Wagner, Acta Cryst. B69 (2013) 249-259).
;
_refine_ls_abs_structure_Flack -1.3(10)
_refine_ls_extinction_method none
_refine_ls_goodness_of_fit_ref 0.870
_refine_ls_hydrogen_treatment constr
_refine_ls_matrix_type full
_refine_ls_number_parameters 321
_refine_ls_number_reflns 4392
_refine_ls_number_restraints 3
_refine_ls_restrained_S_all 0.870
_refine_ls_R_factor_all 0.2517
_refine_ls_R_factor_gt 0.0827
_refine_ls_shift/su_max 0.000
_refine_ls_shift/su_mean 0.000
_refine_ls_structure_factor_coef Fsqd
_refine_ls_weighting_details 'w=1/[\s^2^(Fo^2^)+(0.0781P)^2^] where P=(Fo^2^+2Fc^2^)/3'
_refine_ls_weighting_scheme calc
_refine_ls_wR_factor_gt 0.1546
_refine_ls_wR_factor_ref 0.2148
_reflns_Friedel_coverage 0.912
_reflns_Friedel_fraction_full 0.912
_reflns_Friedel_fraction_max 0.912
_reflns_number_gt 1322
_reflns_number_total 4392
_reflns_threshold_expression 'I > 2\s(I)'
_cod_data_source_file d3ob01923c4.cif
_cod_data_source_block dbr70
_cod_depositor_comments 'Adding full bibliography for 7159717--7159719.cif.'
_cod_database_code 7159718
_shelx_shelxl_version_number 2018/3
_chemical_oxdiff_formula 'C H N O'
_shelx_space_group_comment
;
The symmetry employed for this shelxl refinement is uniquely defined
by the following loop, which should always be used as a source of
symmetry information in preference to the above space-group names.
They are only intended as comments.
;
_shelx_estimated_absorpt_t_max 0.992
_shelx_estimated_absorpt_t_min 0.983
_reflns_odcompleteness_completeness 99.42
_reflns_odcompleteness_iscentric 1
_reflns_odcompleteness_theta 26.32
_olex2_refinement_description
;
1. Fixed Uiso
 At 1.2 times of:
  All C(H) groups, All C(H,H) groups
 At 1.5 times of:
  All C(H,H,H) groups, All O(H) groups
2. Uiso/Uaniso restraints and constraints
Uanis(C21) = Uanis(C20) = Uanis(C19)
3.a Ternary CH refined with riding coordinates:
 C13(H13), C28(H28)
3.b Secondary CH2 refined with riding coordinates:
 C12(H12A,H12B), C27(H27A,H27B), C2(H2A,H2B), C3(H3A,H3B), C16(H16A,H16B),
 C17(H17A,H17B), C4(H4A,H4B), C18(H18A,H18B), C1(H1A,H1B), C19(H19A,H19B),
 C5(H5A,H5B), C20(H20A,H20B)
3.c Aromatic/amide H refined with riding coordinates:
 C25(H25), C10(H10)
3.d Idealised Me refined as rotating group:
 C14(H14A,H14B,H14C), C15(H15A,H15B,H15C), C29(H29A,H29B,H29C), C30(H30A,H30B,
 H30C), C6(H6A,H6B,H6C), C21(H21A,H21B,H21C)
3.e Idealised tetrahedral OH refined as rotating group:
 O6(H6), O2(H2)
;
_olex2_submission_special_instructions 'No special instructions were received'
_oxdiff_exptl_absorpt_empirical_details
;
Empirical correction (ABSPACK) includes:
- Absorption correction using spherical harmonics
- Frame scaling
;
_oxdiff_exptl_absorpt_empirical_full_max 2.113
_oxdiff_exptl_absorpt_empirical_full_min 0.468

loop_
_space_group_symop_operation_xyz
'x, y, z'

loop_
_atom_site_label
_atom_site_type_symbol
_atom_site_fract_x
_atom_site_fract_y
_atom_site_fract_z
_atom_site_U_iso_or_equiv
_atom_site_adp_type
_atom_site_occupancy
_atom_site_site_symmetry_order
_atom_site_calc_flag
_atom_site_refinement_flags_posn
_atom_site_refinement_flags_adp
_atom_site_refinement_flags_occupancy
_atom_site_disorder_assembly
_atom_site_disorder_group
O1 O 0.2090(17) 0.2308(11) 0.4239(8) 0.098(3) Uani 1 1 d . . . . .
O6 O 0.7904(18) 0.4804(12) 0.4498(8) 0.115(4) Uani 1 1 d . . . . .
H6 H 0.665350 0.444769 0.472492 0.172 Uiso 1 1 calc GR . . . .
O2 O -0.3556(18) 0.0973(10) 0.5767(8) 0.114(3) Uani 1 1 d . . . . .
H2 H -0.413010 0.016859 0.559824 0.171 Uiso 1 1 calc GR . . . .
O4 O 1.067(2) 0.8502(10) 0.5857(8) 0.110(3) Uani 1 1 d . . . . .
O3 O 0.3920(19) 0.3830(11) 0.5288(7) 0.121(4) Uani 1 1 d . . . . .
C26 C 0.859(3) 0.770(2) 0.6125(12) 0.100(5) Uani 1 1 d . . . . .
C24 C 0.875(3) 0.602(2) 0.4930(15) 0.104(6) Uani 1 1 d . . . . .
O5 O 1.357(2) 0.8866(11) 0.4917(8) 0.133(5) Uani 1 1 d . . . . .
C25 C 0.770(3) 0.6497(19) 0.5675(14) 0.095(5) Uani 1 1 d . . . . .
H25 H 0.631267 0.595838 0.587056 0.114 Uiso 1 1 calc R . . . .
C11 C 0.021(3) 0.1290(18) 0.3906(12) 0.104(5) Uani 1 1 d . . . . .
C10 C -0.164(3) 0.0835(16) 0.4420(12) 0.094(5) Uani 1 1 d . . . . .
H10 H -0.288228 0.010933 0.420740 0.112 Uiso 1 1 calc R . . . .
C12 C 0.049(3) 0.0832(16) 0.3006(11) 0.117(5) Uani 1 1 d . . . . .
H12A H -0.079794 0.004929 0.282650 0.140 Uiso 1 1 calc R . . . .
H12B H 0.217811 0.051546 0.293287 0.140 Uiso 1 1 calc R . . . .
C22 C 1.174(3) 0.803(3) 0.5085(14) 0.108(6) Uani 1 1 d . . . . .
C7 C 0.215(3) 0.295(2) 0.5071(13) 0.091(5) Uani 1 1 d . . . . .
C9 C -0.174(3) 0.1415(17) 0.5249(13) 0.090(5) Uani 1 1 d . . . . .
C13 C 0.020(4) 0.197(2) 0.2438(12) 0.143(7) Uani 1 1 d . . . . .
H13 H 0.161066 0.270573 0.260525 0.172 Uiso 1 1 calc R . . . .
C23 C 1.092(3) 0.675(2) 0.4635(15) 0.104(6) Uani 1 1 d . . . . .
C8 C 0.022(3) 0.2453(18) 0.5592(12) 0.088(5) Uani 1 1 d . . . . .
C27 C 0.766(3) 0.8381(18) 0.6926(13) 0.126(6) Uani 1 1 d . . . . .
H27A H 0.742090 0.933081 0.685487 0.152 Uiso 1 1 calc R . . . .
H27B H 0.598850 0.790744 0.703116 0.152 Uiso 1 1 calc R . . . .
C2 C 0.199(3) 0.2555(18) 0.7076(13) 0.122(5) Uani 1 1 d . . . . .
H2A H 0.128243 0.160474 0.711420 0.147 Uiso 1 1 calc R . . . .
H2B H 0.367243 0.252621 0.683578 0.147 Uiso 1 1 calc R . . . .
C3 C 0.235(4) 0.330(2) 0.7937(15) 0.174(8) Uani 1 1 d . . . . .
H3A H 0.068265 0.330356 0.818761 0.209 Uiso 1 1 calc R . . . .
H3B H 0.302548 0.425507 0.790233 0.209 Uiso 1 1 calc R . . . .
C16 C 1.226(3) 0.6312(17) 0.3864(13) 0.122(6) Uani 1 1 d . . . . .
H16A H 1.408862 0.660923 0.396054 0.146 Uiso 1 1 calc R . . . .
H16B H 1.203593 0.530583 0.376236 0.146 Uiso 1 1 calc R . . . .
C14 C -0.223(3) 0.262(2) 0.2523(12) 0.172(7) Uani 1 1 d . . . . .
H14A H -0.366579 0.190494 0.249344 0.258 Uiso 1 1 calc GR . . . .
H14B H -0.241387 0.317361 0.207550 0.258 Uiso 1 1 calc GR . . . .
H14C H -0.217894 0.319020 0.305642 0.258 Uiso 1 1 calc GR . . . .
C17 C 1.136(4) 0.685(2) 0.3100(14) 0.160(7) Uani 1 1 d . . . . .
H17A H 1.152820 0.785844 0.320056 0.192 Uiso 1 1 calc R . . . .
H17B H 0.954335 0.652531 0.298344 0.192 Uiso 1 1 calc R . . . .
C28 C 0.941(4) 0.839(2) 0.7675(16) 0.162(7) Uani 1 1 d . . . . .
H28 H 1.106392 0.891313 0.757192 0.194 Uiso 1 1 calc R . . . .
C4 C 0.418(4) 0.268(3) 0.8522(15) 0.187(8) Uani 1 1 d . . . . .
H4A H 0.346711 0.174764 0.859635 0.224 Uiso 1 1 calc R . . . .
H4B H 0.583874 0.263352 0.826805 0.224 Uiso 1 1 calc R . . . .
C18 C 1.290(5) 0.640(2) 0.2323(15) 0.210(10) Uani 1 1 d . . . . .
H18A H 1.473551 0.662114 0.246135 0.252 Uiso 1 1 calc R . . . .
H18B H 1.255781 0.539751 0.217686 0.252 Uiso 1 1 calc R . . . .
C1 C 0.029(3) 0.3144(16) 0.6487(12) 0.112(5) Uani 1 1 d . . . . .
H1A H 0.087358 0.412359 0.649381 0.135 Uiso 1 1 calc R . . . .
H1B H -0.145173 0.306899 0.668758 0.135 Uiso 1 1 calc R . . . .
C15 C 0.059(3) 0.142(2) 0.1526(11) 0.211(11) Uani 1 1 d . . . . .
H15A H 0.211821 0.095262 0.149568 0.317 Uiso 1 1 calc GR . . . .
H15B H 0.076305 0.217272 0.119426 0.317 Uiso 1 1 calc GR . . . .
H15C H -0.087873 0.077125 0.131279 0.317 Uiso 1 1 calc GR . . . .
C29 C 0.994(4) 0.697(2) 0.7854(13) 0.224(11) Uani 1 1 d . . . . .
H29A H 0.833373 0.642430 0.793428 0.336 Uiso 1 1 calc GR . . . .
H29B H 1.103133 0.704915 0.835455 0.336 Uiso 1 1 calc GR . . . .
H29C H 1.077614 0.652410 0.738632 0.336 Uiso 1 1 calc GR . . . .
C30 C 0.832(5) 0.915(2) 0.8453(14) 0.213(9) Uani 1 1 d . . . . .
H30A H 0.809806 1.007763 0.835711 0.319 Uiso 1 1 calc GR . . . .
H30B H 0.949850 0.917017 0.892956 0.319 Uiso 1 1 calc GR . . . .
H30C H 0.668458 0.866512 0.856372 0.319 Uiso 1 1 calc GR . . . .
C19 C 1.223(10) 0.706(6) 0.162(2) 0.433(16) Uani 1 1 d . . . . .
H19A H 1.048594 0.668720 0.142351 0.519 Uiso 1 1 calc R . . . .
H19B H 1.222031 0.803977 0.181018 0.519 Uiso 1 1 calc R . . . .
C6 C 0.617(6) 0.290(3) 0.9915(16) 0.321(18) Uani 1 1 d . . . . .
H6A H 0.641257 0.346464 1.045329 0.481 Uiso 1 1 calc GR . . . .
H6B H 0.781500 0.282073 0.967135 0.481 Uiso 1 1 calc GR . . . .
H6C H 0.535222 0.199784 0.998639 0.481 Uiso 1 1 calc GR . . . .
C5 C 0.454(5) 0.355(4) 0.9358(19) 0.284(15) Uani 1 1 d . . . . .
H5A H 0.534629 0.447263 0.929088 0.341 Uiso 1 1 calc R . . . .
H5B H 0.287789 0.364071 0.960277 0.341 Uiso 1 1 calc R . . . .
C20 C 1.371(10) 0.692(5) 0.102(2) 0.433(16) Uani 1 1 d . . . . .
H20A H 1.375466 0.593338 0.084720 0.519 Uiso 1 1 calc R . . . .
H20B H 1.544678 0.730558 0.122100 0.519 Uiso 1 1 calc R . . . .
C21 C 1.304(9) 0.755(4) 0.029(2) 0.433(16) Uani 1 1 d . . . . .
H21A H 1.438228 0.748843 -0.010487 0.649 Uiso 1 1 calc GR . . . .
H21B H 1.284551 0.851202 0.046011 0.649 Uiso 1 1 calc GR . . . .
H21C H 1.144559 0.708422 0.003428 0.649 Uiso 1 1 calc GR . . . .

loop_
_atom_site_aniso_label
_atom_site_aniso_U_11
_atom_site_aniso_U_22
_atom_site_aniso_U_33
_atom_site_aniso_U_23
_atom_site_aniso_U_13
_atom_site_aniso_U_12
O1 0.048(6) 0.101(9) 0.141(10) 0.024(8) 0.014(7) -0.025(6)
O6 0.082(8) 0.096(9) 0.161(10) 0.023(8) 0.006(7) -0.022(7)
O2 0.068(6) 0.124(10) 0.147(9) 0.040(7) 0.019(6) -0.025(7)
O4 0.089(8) 0.088(8) 0.148(9) 0.032(8) 0.001(7) -0.036(7)
O3 0.069(6) 0.111(9) 0.176(11) 0.037(8) 0.001(7) -0.044(6)
C26 0.086(13) 0.094(16) 0.120(17) 0.019(14) 0.008(12) -0.004(12)
C24 0.076(12) 0.091(17) 0.141(17) 0.039(14) -0.008(12) -0.029(12)
O5 0.080(7) 0.123(10) 0.194(11) 0.056(9) 0.020(7) -0.042(7)
C25 0.063(11) 0.090(16) 0.128(15) 0.031(13) 0.002(11) -0.029(10)
C11 0.092(13) 0.108(15) 0.117(16) 0.045(13) 0.013(12) -0.002(12)
C10 0.071(10) 0.088(13) 0.116(14) 0.011(11) 0.019(11) -0.016(9)
C12 0.088(10) 0.136(16) 0.122(15) 0.026(14) 0.007(11) -0.022(10)
C22 0.070(12) 0.11(2) 0.146(18) 0.039(15) 0.027(13) 0.006(13)
C7 0.071(12) 0.094(15) 0.113(15) 0.038(12) 0.006(11) -0.003(10)
C9 0.061(10) 0.078(13) 0.133(15) 0.037(12) 0.007(11) -0.013(10)
C13 0.111(15) 0.20(2) 0.124(17) 0.055(16) -0.005(12) -0.004(14)
C23 0.073(13) 0.071(14) 0.17(2) 0.030(14) 0.005(14) 0.000(11)
C8 0.054(10) 0.091(13) 0.119(15) 0.030(12) 0.002(10) -0.013(9)
C27 0.116(14) 0.122(17) 0.141(17) 0.024(14) 0.014(14) 0.003(12)
C2 0.094(12) 0.145(16) 0.129(16) 0.039(14) 0.008(12) -0.001(11)
C3 0.135(17) 0.26(3) 0.126(18) 0.015(19) -0.010(14) 0.022(17)
C16 0.091(12) 0.113(15) 0.157(18) 0.017(14) 0.015(14) -0.009(11)
C14 0.101(14) 0.24(2) 0.182(18) 0.038(15) -0.009(12) 0.030(15)
C17 0.142(16) 0.18(2) 0.164(19) 0.074(17) 0.008(15) 0.006(14)
C28 0.177(19) 0.14(2) 0.17(2) 0.004(17) -0.001(18) 0.027(16)
C4 0.146(17) 0.28(3) 0.125(17) 0.007(18) 0.001(15) 0.020(17)
C18 0.22(2) 0.20(2) 0.21(2) 0.002(19) 0.09(2) 0.037(18)
C1 0.078(11) 0.124(15) 0.132(15) 0.032(15) 0.007(12) -0.018(10)
C15 0.125(15) 0.39(3) 0.109(15) 0.008(18) 0.020(12) 0.010(17)
C29 0.34(3) 0.15(2) 0.19(2) 0.037(16) -0.038(19) 0.06(2)
C30 0.25(2) 0.21(2) 0.171(18) -0.007(17) 0.020(17) 0.061(19)
C19 0.55(5) 0.55(3) 0.26(3) 0.15(3) 0.11(2) 0.20(4)
C6 0.26(3) 0.55(5) 0.17(2) 0.06(3) -0.03(2) 0.13(3)
C5 0.27(3) 0.44(5) 0.14(2) 0.00(3) -0.06(2) 0.08(3)
C20 0.55(5) 0.55(3) 0.26(3) 0.15(3) 0.11(2) 0.20(4)
C21 0.55(5) 0.55(3) 0.26(3) 0.15(3) 0.11(2) 0.20(4)

loop_
_atom_type_symbol
_atom_type_description
_atom_type_scat_dispersion_real
_atom_type_scat_dispersion_imag
_atom_type_scat_source
C C 0.0033 0.0016 'International Tables Vol C Tables 4.2.6.8 and 6.1.1.4'
H H 0.0000 0.0000 'International Tables Vol C Tables 4.2.6.8 and 6.1.1.4'
O O 0.0106 0.0060 'International Tables Vol C Tables 4.2.6.8 and 6.1.1.4'

loop_
_geom_angle_atom_site_label_1
_geom_angle_atom_site_label_2
_geom_angle_atom_site_label_3
_geom_angle
_geom_angle_site_symmetry_1
_geom_angle_site_symmetry_3
_geom_angle_publ_flag
C11 O1 C7 123.5(14) . . ?
C24 O6 H6 109.5 . . ?
C9 O2 H2 109.5 . . ?
C26 O4 C22 118.0(16) . . ?
O4 C26 C27 110.6(18) . . ?
C25 C26 O4 119.8(17) . . ?
C25 C26 C27 129.6(19) . . ?
O6 C24 C25 122.3(17) . . ?
O6 C24 C23 117(2) . . ?
C25 C24 C23 120.8(19) . . ?
C26 C25 C24 122.6(16) . . ?
C26 C25 H25 118.7 . . ?
C24 C25 H25 118.7 . . ?
O1 C11 C12 113.3(15) . . ?
C10 C11 O1 118.2(17) . . ?
C10 C11 C12 128.5(18) . . ?
C11 C10 H10 118.9 . . ?
C11 C10 C9 122.1(16) . . ?
C9 C10 H10 118.9 . . ?
C11 C12 H12A 108.8 . . ?
C11 C12 H12B 108.8 . . ?
C11 C12 C13 113.7(14) . . ?
H12A C12 H12B 107.7 . . ?
C13 C12 H12A 108.8 . . ?
C13 C12 H12B 108.8 . . ?
O5 C22 O4 111(2) . . ?
O5 C22 C23 126.5(19) . . ?
C23 C22 O4 122.5(19) . . ?
O1 C7 C8 117.1(18) . . ?
O3 C7 O1 117.0(16) . . ?
O3 C7 C8 126(2) . . ?
O2 C9 C10 122.8(16) . . ?
O2 C9 C8 117.7(17) . . ?
C10 C9 C8 119.4(15) . . ?
C12 C13 H13 106.6 . . ?
C14 C13 C12 115.0(16) . . ?
C14 C13 H13 106.6 . . ?
C14 C13 C15 111.4(15) . . ?
C15 C13 C12 110.0(18) . . ?
C15 C13 H13 106.6 . . ?
C24 C23 C16 125(2) . . ?
C22 C23 C24 116(2) . . ?
C22 C23 C16 118.6(17) . . ?
C7 C8 C1 117.0(17) . . ?
C9 C8 C7 119.5(18) . . ?
C9 C8 C1 123.4(16) . . ?
C26 C27 H27A 108.6 . . ?
C26 C27 H27B 108.6 . . ?
H27A C27 H27B 107.6 . . ?
C28 C27 C26 114.7(15) . . ?
C28 C27 H27A 108.6 . . ?
C28 C27 H27B 108.6 . . ?
H2A C2 H2B 107.4 . . ?
C3 C2 H2A 108.3 . . ?
C3 C2 H2B 108.3 . . ?
C3 C2 C1 116.1(16) . . ?
C1 C2 H2A 108.3 . . ?
C1 C2 H2B 108.3 . . ?
C2 C3 H3A 108.6 . . ?
C2 C3 H3B 108.6 . . ?
C2 C3 C4 114.7(18) . . ?
H3A C3 H3B 107.6 . . ?
C4 C3 H3A 108.6 . . ?
C4 C3 H3B 108.6 . . ?
C23 C16 H16A 108.5 . . ?
C23 C16 H16B 108.5 . . ?
H16A C16 H16B 107.5 . . ?
C17 C16 C23 114.9(16) . . ?
C17 C16 H16A 108.5 . . ?
C17 C16 H16B 108.5 . . ?
C13 C14 H14A 109.5 . . ?
C13 C14 H14B 109.5 . . ?
C13 C14 H14C 109.5 . . ?
H14A C14 H14B 109.5 . . ?
H14A C14 H14C 109.5 . . ?
H14B C14 H14C 109.5 . . ?
C16 C17 H17A 109.2 . . ?
C16 C17 H17B 109.2 . . ?
C16 C17 C18 112.2(19) . . ?
H17A C17 H17B 107.9 . . ?
C18 C17 H17A 109.2 . . ?
C18 C17 H17B 109.2 . . ?
C27 C28 H28 107.8 . . ?
C27 C28 C29 113.7(18) . . ?
C27 C28 C30 110.4(19) . . ?
C29 C28 H28 107.8 . . ?
C29 C28 C30 109(2) . . ?
C30 C28 H28 107.8 . . ?
C3 C4 H4A 109.5 . . ?
C3 C4 H4B 109.5 . . ?
H4A C4 H4B 108.1 . . ?
C5 C4 C3 111(2) . . ?
C5 C4 H4A 109.5 . . ?
C5 C4 H4B 109.5 . . ?
C17 C18 H18A 109.4 . . ?
C17 C18 H18B 109.4 . . ?
H18A C18 H18B 108.0 . . ?
C19 C18 C17 111(3) . . ?
C19 C18 H18A 109.4 . . ?
C19 C18 H18B 109.4 . . ?
C8 C1 H1A 108.7 . . ?
C8 C1 H1B 108.7 . . ?
C2 C1 C8 114.2(15) . . ?
C2 C1 H1A 108.7 . . ?
C2 C1 H1B 108.7 . . ?
H1A C1 H1B 107.6 . . ?
C13 C15 H15A 109.5 . . ?
C13 C15 H15B 109.5 . . ?
C13 C15 H15C 109.5 . . ?
H15A C15 H15B 109.5 . . ?
H15A C15 H15C 109.5 . . ?
H15B C15 H15C 109.5 . . ?
C28 C29 H29A 109.5 . . ?
C28 C29 H29B 109.5 . . ?
C28 C29 H29C 109.5 . . ?
H29A C29 H29B 109.5 . . ?
H29A C29 H29C 109.5 . . ?
H29B C29 H29C 109.5 . . ?
C28 C30 H30A 109.5 . . ?
C28 C30 H30B 109.5 . . ?
C28 C30 H30C 109.5 . . ?
H30A C30 H30B 109.5 . . ?
H30A C30 H30C 109.5 . . ?
H30B C30 H30C 109.5 . . ?
C18 C19 H19A 108.7 . . ?
C18 C19 H19B 108.7 . . ?
H19A C19 H19B 107.6 . . ?
C20 C19 C18 114(5) . . ?
C20 C19 H19A 108.7 . . ?
C20 C19 H19B 108.7 . . ?
H6A C6 H6B 109.5 . . ?
H6A C6 H6C 109.5 . . ?
H6B C6 H6C 109.5 . . ?
C5 C6 H6A 109.5 . . ?
C5 C6 H6B 109.5 . . ?
C5 C6 H6C 109.5 . . ?
C4 C5 H5A 109.8 . . ?
C4 C5 H5B 109.8 . . ?
C6 C5 C4 109(3) . . ?
C6 C5 H5A 109.8 . . ?
C6 C5 H5B 109.8 . . ?
H5A C5 H5B 108.3 . . ?
C19 C20 H20A 108.4 . . ?
C19 C20 H20B 108.4 . . ?
C19 C20 C21 116(5) . . ?
H20A C20 H20B 107.5 . . ?
C21 C20 H20A 108.4 . . ?
C21 C20 H20B 108.4 . . ?
C20 C21 H21A 109.5 . . ?
C20 C21 H21B 109.5 . . ?
C20 C21 H21C 109.5 . . ?
H21A C21 H21B 109.5 . . ?
H21A C21 H21C 109.5 . . ?
H21B C21 H21C 109.5 . . ?

loop_
_geom_bond_atom_site_label_1
_geom_bond_atom_site_label_2
_geom_bond_distance
_geom_bond_site_symmetry_2
_geom_bond_publ_flag
O1 C11 1.363(16) . ?
O1 C7 1.397(17) . ?
O6 H6 0.8200 . ?
O6 C24 1.321(19) . ?
O2 H2 0.8200 . ?
O2 C9 1.346(15) . ?
O4 C26 1.380(17) . ?
O4 C22 1.418(19) . ?
O3 C7 1.202(18) . ?
C26 C25 1.329(19) . ?
C26 C27 1.49(2) . ?
C24 C25 1.377(19) . ?
C24 C23 1.40(2) . ?
O5 C22 1.242(19) . ?
C25 H25 0.9300 . ?
C11 C10 1.359(18) . ?
C11 C12 1.47(2) . ?
C10 H10 0.9300 . ?
C10 C9 1.382(18) . ?
C12 H12A 0.9700 . ?
C12 H12B 0.9700 . ?
C12 C13 1.534(18) . ?
C22 C23 1.38(2) . ?
C7 C8 1.410(18) . ?
C9 C8 1.404(19) . ?
C13 H13 0.9800 . ?
C13 C14 1.477(19) . ?
C13 C15 1.519(18) . ?
C23 C16 1.48(2) . ?
C8 C1 1.50(2) . ?
C27 H27A 0.9700 . ?
C27 H27B 0.9700 . ?
C27 C28 1.48(2) . ?
C2 H2A 0.9700 . ?
C2 H2B 0.9700 . ?
C2 C3 1.473(18) . ?
C2 C1 1.484(18) . ?
C3 H3A 0.9700 . ?
C3 H3B 0.9700 . ?
C3 C4 1.53(2) . ?
C16 H16A 0.9700 . ?
C16 H16B 0.9700 . ?
C16 C17 1.471(19) . ?
C14 H14A 0.9600 . ?
C14 H14B 0.9600 . ?
C14 H14C 0.9600 . ?
C17 H17A 0.9700 . ?
C17 H17B 0.9700 . ?
C17 C18 1.55(2) . ?
C28 H28 0.9800 . ?
C28 C29 1.51(2) . ?
C28 C30 1.52(2) . ?
C4 H4A 0.9700 . ?
C4 H4B 0.9700 . ?
C4 C5 1.49(3) . ?
C18 H18A 0.9700 . ?
C18 H18B 0.9700 . ?
C18 C19 1.41(4) . ?
C1 H1A 0.9700 . ?
C1 H1B 0.9700 . ?
C15 H15A 0.9600 . ?
C15 H15B 0.9600 . ?
C15 H15C 0.9600 . ?
C29 H29A 0.9600 . ?
C29 H29B 0.9600 . ?
C29 H29C 0.9600 . ?
C30 H30A 0.9600 . ?
C30 H30B 0.9600 . ?
C30 H30C 0.9600 . ?
C19 H19A 0.9700 . ?
C19 H19B 0.9700 . ?
C19 C20 1.26(4) . ?
C6 H6A 0.9600 . ?
C6 H6B 0.9600 . ?
C6 H6C 0.9600 . ?
C6 C5 1.46(3) . ?
C5 H5A 0.9700 . ?
C5 H5B 0.9700 . ?
C20 H20A 0.9700 . ?
C20 H20B 0.9700 . ?
C20 C21 1.44(4) . ?
C21 H21A 0.9600 . ?
C21 H21B 0.9600 . ?
C21 H21C 0.9600 . ?
